data_7119050
loop_
_publ_author_name
'Dominik A. Imbrich'
'Wolfgang Frey'
'Stefan Naumann'
'Michael R. Buchmeiser'

_publ_section_title
;
 Application of imidazolinium salts and N-heterocyclic olefins for the
 synthesis of anionic and neutral tungsten imido alkylidene complexes
;
_journal_name_full Chem.Commun.
_journal_page_first 6099
_journal_volume 52
_journal_year 2016
_chemical_formula_moiety 'C28 H37 Cl2 N2 W, C27 H39 N2'
_chemical_formula_sum 'C55 H76 Cl2 N4 W'
_chemical_formula_weight 1047.95
_chemical_name_systematic
; 
complex 4 
;
_space_group_IT_number 2
_symmetry_cell_setting triclinic
_symmetry_space_group_name_Hall '-P 1'
_symmetry_space_group_name_H-M 'P -1'
_atom_sites_solution_hydrogens geom
_atom_sites_solution_primary direct
_atom_sites_solution_secondary difmap
_audit_creation_method SHELXL-97
_audit_update_record
;
2016-03-01 deposited with the CCDC.
2016-04-04 downloaded from the CCDC.
;
_cell_angle_alpha 86.879(2)
_cell_angle_beta 81.476(2)
_cell_angle_gamma 88.576(2)
_cell_formula_units_Z 2
_cell_length_a 10.5591(3)
_cell_length_b 13.6270(5)
_cell_length_c 21.2326(7)
_cell_measurement_reflns_used 12720
_cell_measurement_temperature 100(2)
_cell_measurement_theta_max 28.40
_cell_measurement_theta_min 1.74
_cell_volume 3016.47(17)
_computing_cell_refinement 'Bruker APEXII Software Suite, 2008'
_computing_data_collection 'Bruker APEXII Software Suite, 2008'
_computing_data_reduction 'Bruker APEXII Software Suite, 2008'
_computing_molecular_graphics 'SHELXTL-plus, XP (Sheldrick, 1991)'
_computing_structure_refinement 'SHELXL-97 (Sheldrick, 1997)'
_computing_structure_solution 'SHELXS-97 (Sheldrick, 1990)'
_diffrn_ambient_temperature 100(2)
_diffrn_measured_fraction_theta_full 0.990
_diffrn_measured_fraction_theta_max 0.990
_diffrn_measurement_device_type 'Bruker Kappa APEXII Duo'
_diffrn_measurement_method 'Omega + Phi Scans'
_diffrn_radiation_monochromator Triumph
_diffrn_radiation_source 'fine-focus sealed tube'
_diffrn_radiation_type MoK\a
_diffrn_radiation_wavelength 0.71073
_diffrn_reflns_av_R_equivalents 0.0440
_diffrn_reflns_av_sigmaI/netI 0.0537
_diffrn_reflns_limit_h_max 14
_diffrn_reflns_limit_h_min -14
_diffrn_reflns_limit_k_max 18
_diffrn_reflns_limit_k_min -18
_diffrn_reflns_limit_l_max 28
_diffrn_reflns_limit_l_min -28
_diffrn_reflns_number 52893
_diffrn_reflns_theta_full 28.40
_diffrn_reflns_theta_max 28.40
_diffrn_reflns_theta_min 1.74
_diffrn_standards_decay_% 0
_diffrn_standards_interval_count 0
_diffrn_standards_number 0
_exptl_absorpt_coefficient_mu 2.036
_exptl_absorpt_correction_T_max 0.9120
_exptl_absorpt_correction_T_min 0.6301
_exptl_absorpt_correction_type numerical
_exptl_absorpt_process_details 'SADABS (Bruker, 2008)'
_exptl_crystal_colour yellow
_exptl_crystal_density_diffrn 1.154
_exptl_crystal_density_method 'not measured'
_exptl_crystal_description plates
_exptl_crystal_F_000 1084
_exptl_crystal_size_max 0.29
_exptl_crystal_size_mid 0.27
_exptl_crystal_size_min 0.06
_platon_squeeze_details
;
;
_refine_diff_density_max 0.885
_refine_diff_density_min -0.916
_refine_diff_density_rms 0.096
_refine_ls_extinction_method none
_refine_ls_goodness_of_fit_ref 1.041
_refine_ls_hydrogen_treatment mixed
_refine_ls_matrix_type full
_refine_ls_number_parameters 581
_refine_ls_number_reflns 14996
_refine_ls_number_restraints 26
_refine_ls_restrained_S_all 1.080
_refine_ls_R_factor_all 0.0404
_refine_ls_R_factor_gt 0.0297
_refine_ls_shift/su_max 0.001
_refine_ls_shift/su_mean 0.000
_refine_ls_structure_factor_coef Fsqd
_refine_ls_weighting_details 'calc w=1/[\s^2^(Fo^2^)+(0.0210P)^2^+0.0000P] where P=(Fo^2^+2Fc^2^)/3'
_refine_ls_weighting_scheme calc
_refine_ls_wR_factor_gt 0.0532
_refine_ls_wR_factor_ref 0.0550
_reflns_number_gt 12720
_reflns_number_total 14996
_reflns_threshold_expression >2sigma(I)
_cod_data_source_file c6cc02483a2.cif
_cod_data_source_block buch151
_cod_database_code 7119050

loop_
_symmetry_equiv_pos_as_xyz
'x, y, z'
'-x, -y, -z'

loop_
_atom_site_label
_atom_site_type_symbol
_atom_site_fract_x
_atom_site_fract_y
_atom_site_fract_z
_atom_site_U_iso_or_equiv
_atom_site_adp_type
_atom_site_occupancy
_atom_site_symmetry_multiplicity
_atom_site_calc_flag
_atom_site_refinement_flags
_atom_site_disorder_assembly
_atom_site_disorder_group
W1 W 0.156222(9) 0.227962(8) 0.235602(5) 0.01214(3) Uani 1 1 d . . .
Cl1 Cl 0.26551(6) 0.06783(5) 0.22715(3) 0.02196(14) Uani 1 1 d . . .
N1 N 0.09759(18) 0.32673(15) 0.28042(9) 0.0148(4) Uani 1 1 d . . .
C1 C 0.0651(2) 0.40378(18) 0.32098(11) 0.0171(5) Uani 1 1 d . . .
Cl2 Cl -0.02891(6) 0.12429(5) 0.27066(3) 0.02156(14) Uani 1 1 d . . .
N2 N 0.3479(2) 0.27035(16) 0.23030(11) 0.0247(5) Uani 1 1 d . . .
C2 C 0.1144(2) 0.49867(19) 0.30213(12) 0.0211(6) Uani 1 1 d . . .
C3 C 0.0766(3) 0.5742(2) 0.34293(14) 0.0305(7) Uani 1 1 d . . .
H3 H 0.1068 0.6387 0.3312 0.037 Uiso 1 1 calc R . .
C4 C -0.0038(3) 0.5577(2) 0.40008(15) 0.0377(8) Uani 1 1 d . . .
H4 H -0.0294 0.6107 0.4266 0.045 Uiso 1 1 calc R . .
C5 C -0.0468(3) 0.4639(2) 0.41846(14) 0.0324(7) Uani 1 1 d . . .
H5 H -0.0997 0.4529 0.4584 0.039 Uiso 1 1 calc R . .
C6 C -0.0143(2) 0.38584(19) 0.37976(12) 0.0215(6) Uani 1 1 d . . .
C7 C 0.2075(2) 0.51850(19) 0.24207(13) 0.0235(6) Uani 1 1 d . . .
H7 H 0.2087 0.4600 0.2155 0.028 Uiso 1 1 calc R . .
C8 C 0.1669(3) 0.6084(2) 0.20272(14) 0.0315(7) Uani 1 1 d . . .
H8A H 0.0806 0.5988 0.1926 0.047 Uiso 1 1 calc R . .
H8B H 0.2271 0.6168 0.1631 0.047 Uiso 1 1 calc R . .
H8C H 0.1669 0.6672 0.2273 0.047 Uiso 1 1 calc R . .
C9 C 0.3434(3) 0.5315(2) 0.25669(15) 0.0321(7) Uani 1 1 d . . .
H9A H 0.3444 0.5872 0.2839 0.048 Uiso 1 1 calc R . .
H9B H 0.4015 0.5441 0.2168 0.048 Uiso 1 1 calc R . .
H9C H 0.3713 0.4716 0.2788 0.048 Uiso 1 1 calc R . .
C10 C -0.0653(2) 0.2842(2) 0.39971(12) 0.0225(6) Uani 1 1 d . . .
H10 H -0.0136 0.2365 0.3718 0.027 Uiso 1 1 calc R . .
C11 C -0.2041(3) 0.2784(2) 0.38797(15) 0.0368(8) Uani 1 1 d . . .
H11A H -0.2574 0.3247 0.4146 0.055 Uiso 1 1 calc R . .
H11B H -0.2350 0.2115 0.3988 0.055 Uiso 1 1 calc R . .
H11C H -0.2091 0.2954 0.3429 0.055 Uiso 1 1 calc R . .
C12 C -0.0515(3) 0.2537(2) 0.46885(13) 0.0313(7) Uani 1 1 d . . .
H12A H 0.0379 0.2604 0.4752 0.047 Uiso 1 1 calc R . .
H12B H -0.0770 0.1852 0.4780 0.047 Uiso 1 1 calc R . .
H12C H -0.1065 0.2961 0.4976 0.047 Uiso 1 1 calc R . .
C13 C 0.4036(3) 0.2746(2) 0.28555(17) 0.0382(8) Uani 1 1 d . . .
C14 C 0.5320(3) 0.2941(2) 0.2671(2) 0.0491(9) Uani 1 1 d U . .
H14 H 0.5930 0.3010 0.2951 0.059 Uiso 1 1 calc R . .
C15 C 0.5571(3) 0.3017(2) 0.2020(2) 0.0507(9) Uani 1 1 d U . .
H15 H 0.6377 0.3159 0.1772 0.061 Uiso 1 1 calc R . .
C16 C 0.4453(3) 0.2853(2) 0.17856(17) 0.0376(8) Uani 1 1 d U . .
C17 C 0.3298(3) 0.2540(3) 0.34996(16) 0.0541(10) Uani 1 1 d U . .
H17A H 0.3881 0.2517 0.3819 0.081 Uiso 1 1 calc R . .
H17B H 0.2873 0.1907 0.3511 0.081 Uiso 1 1 calc R . .
H17C H 0.2652 0.3062 0.3594 0.081 Uiso 1 1 calc R . .
C18 C 0.4256(3) 0.2784(3) 0.11129(17) 0.0598(12) Uani 1 1 d . . .
H18A H 0.5080 0.2846 0.0834 0.090 Uiso 1 1 calc R . .
H18B H 0.3672 0.3313 0.1000 0.090 Uiso 1 1 calc R . .
H18C H 0.3885 0.2147 0.1060 0.090 Uiso 1 1 calc R . .
C19 C 0.1118(2) 0.26924(18) 0.15538(11) 0.0135(5) Uani 1 1 d D . .
H19 H 0.145(2) 0.2163(13) 0.1301(10) 0.016 Uiso 1 1 d D . .
C20 C 0.0354(2) 0.34697(19) 0.12267(12) 0.0204(6) Uani 1 1 d . . .
C21 C 0.1299(3) 0.4206(2) 0.08442(13) 0.0330(7) Uani 1 1 d . . .
H21A H 0.1888 0.4430 0.1120 0.049 Uiso 1 1 calc R . .
H21B H 0.0821 0.4771 0.0688 0.049 Uiso 1 1 calc R . .
H21C H 0.1788 0.3884 0.0481 0.049 Uiso 1 1 calc R . .
C22 C -0.0574(3) 0.4024(2) 0.17190(13) 0.0283(7) Uani 1 1 d . . .
H22A H -0.1130 0.3553 0.1987 0.042 Uiso 1 1 calc R . .
H22B H -0.1100 0.4489 0.1497 0.042 Uiso 1 1 calc R . .
H22C H -0.0084 0.4382 0.1987 0.042 Uiso 1 1 calc R . .
C23 C -0.0476(2) 0.29938(19) 0.07968(12) 0.0200(6) Uani 1 1 d . . .
C24 C -0.0657(3) 0.3410(2) 0.02066(15) 0.0441(9) Uani 1 1 d . . .
H24 H -0.0199 0.3984 0.0044 0.053 Uiso 1 1 calc R . .
C25 C -0.1488(3) 0.3011(2) -0.01513(15) 0.0449(9) Uani 1 1 d . . .
H25 H -0.1603 0.3315 -0.0553 0.054 Uiso 1 1 calc R . .
C26 C -0.2147(3) 0.2180(2) 0.00705(13) 0.0294(7) Uani 1 1 d . . .
H26 H -0.2730 0.1910 -0.0171 0.035 Uiso 1 1 calc R . .
C27 C -0.1953(2) 0.1742(2) 0.06439(13) 0.0294(7) Uani 1 1 d . . .
H27 H -0.2386 0.1153 0.0795 0.035 Uiso 1 1 calc R . .
C28 C -0.1131(2) 0.2149(2) 0.10077(12) 0.0244(6) Uani 1 1 d . . .
H28 H -0.1019 0.1841 0.1408 0.029 Uiso 1 1 calc R . .
N3 N 0.60920(17) -0.05066(14) 0.30764(9) 0.0134(4) Uani 1 1 d . . .
N4 N 0.67082(17) -0.04819(14) 0.20414(9) 0.0131(4) Uani 1 1 d . . .
C29 C 0.6468(2) -0.10173(18) 0.25749(12) 0.0134(5) Uani 1 1 d D . .
H29 H 0.653(2) -0.1714(8) 0.2590(11) 0.016 Uiso 1 1 d D . .
C30 C 0.6067(2) 0.05561(18) 0.28909(11) 0.0161(5) Uani 1 1 d . . .
H30A H 0.6705 0.0913 0.3085 0.019 Uiso 1 1 calc R . .
H30B H 0.5207 0.0850 0.3019 0.019 Uiso 1 1 calc R . .
C31 C 0.6412(2) 0.05736(18) 0.21589(11) 0.0153(5) Uani 1 1 d . . .
H31A H 0.5683 0.0817 0.1947 0.018 Uiso 1 1 calc R . .
H31B H 0.7165 0.0988 0.2009 0.018 Uiso 1 1 calc R . .
C32 C 0.5763(2) -0.08979(18) 0.37217(11) 0.0162(5) Uani 1 1 d . . .
C33 C 0.4478(2) -0.1109(2) 0.39401(12) 0.0195(6) Uani 1 1 d . . .
C34 C 0.4179(3) -0.1493(2) 0.45623(13) 0.0323(7) Uani 1 1 d . . .
H34 H 0.3321 -0.1665 0.4722 0.039 Uiso 1 1 calc R . .
C35 C 0.5110(3) -0.1628(3) 0.49522(14) 0.0422(9) Uani 1 1 d . . .
H35 H 0.4884 -0.1881 0.5379 0.051 Uiso 1 1 calc R . .
C36 C 0.6373(3) -0.1398(2) 0.47263(13) 0.0356(8) Uani 1 1 d . . .
H36 H 0.7003 -0.1494 0.5001 0.043 Uiso 1 1 calc R . .
C37 C 0.6730(2) -0.1029(2) 0.41042(12) 0.0212(6) Uani 1 1 d . . .
C38 C 0.3447(2) -0.0955(2) 0.35196(12) 0.0205(6) Uani 1 1 d . . .
H38 H 0.3808 -0.0523 0.3143 0.025 Uiso 1 1 calc R . .
C39 C 0.2255(2) -0.0427(2) 0.38550(14) 0.0328(7) Uani 1 1 d . . .
H39A H 0.1786 -0.0879 0.4177 0.049 Uiso 1 1 calc R . .
H39B H 0.1702 -0.0210 0.3541 0.049 Uiso 1 1 calc R . .
H39C H 0.2516 0.0144 0.4062 0.049 Uiso 1 1 calc R . .
C40 C 0.3098(3) -0.1924(2) 0.32684(15) 0.0398(8) Uani 1 1 d . . .
H40A H 0.3867 -0.2227 0.3036 0.060 Uiso 1 1 calc R . .
H40B H 0.2459 -0.1800 0.2981 0.060 Uiso 1 1 calc R . .
H40C H 0.2744 -0.2367 0.3627 0.060 Uiso 1 1 calc R . .
C41 C 0.8113(2) -0.0780(2) 0.38596(12) 0.0218(6) Uani 1 1 d . . .
H41 H 0.8140 -0.0401 0.3441 0.026 Uiso 1 1 calc R . .
C42 C 0.8922(3) -0.1728(2) 0.37468(15) 0.0325(7) Uani 1 1 d . . .
H42A H 0.8921 -0.2107 0.4153 0.049 Uiso 1 1 calc R . .
H42B H 0.9803 -0.1558 0.3568 0.049 Uiso 1 1 calc R . .
H42C H 0.8556 -0.2123 0.3448 0.049 Uiso 1 1 calc R . .
C43 C 0.8682(3) -0.0141(2) 0.43150(14) 0.0294(7) Uani 1 1 d . . .
H43A H 0.8075 0.0390 0.4448 0.044 Uiso 1 1 calc R . .
H43B H 0.9485 0.0141 0.4098 0.044 Uiso 1 1 calc R . .
H43C H 0.8850 -0.0545 0.4691 0.044 Uiso 1 1 calc R . .
C44 C 0.7068(2) -0.08657(18) 0.14180(11) 0.0159(5) Uani 1 1 d . . .
C45 C 0.6094(2) -0.1142(2) 0.10860(12) 0.0197(6) Uani 1 1 d . . .
C46 C 0.6471(2) -0.1564(2) 0.05019(13) 0.0306(7) Uani 1 1 d . . .
H46 H 0.5838 -0.1781 0.0269 0.037 Uiso 1 1 calc R . .
C47 C 0.7753(2) -0.1672(2) 0.02576(13) 0.0321(7) Uani 1 1 d . . .
H47 H 0.7993 -0.1960 -0.0141 0.039 Uiso 1 1 calc R . .
C48 C 0.8685(2) -0.1364(2) 0.05903(13) 0.0281(7) Uani 1 1 d . . .
H48 H 0.9561 -0.1436 0.0414 0.034 Uiso 1 1 calc R . .
C49 C 0.8370(2) -0.0951(2) 0.11776(12) 0.0197(6) Uani 1 1 d . . .
C50 C 0.4682(2) -0.0972(2) 0.13192(12) 0.0212(6) Uani 1 1 d . . .
H50 H 0.4604 -0.0647 0.1735 0.025 Uiso 1 1 calc R . .
C51 C 0.3952(2) -0.1931(2) 0.14322(14) 0.0299(7) Uani 1 1 d . . .
H51A H 0.4033 -0.2272 0.1033 0.045 Uiso 1 1 calc R . .
H51B H 0.3045 -0.1789 0.1581 0.045 Uiso 1 1 calc R . .
H51C H 0.4307 -0.2350 0.1756 0.045 Uiso 1 1 calc R . .
C52 C 0.4126(2) -0.0270(2) 0.08429(13) 0.0297(7) Uani 1 1 d . . .
H52A H 0.4613 0.0340 0.0786 0.045 Uiso 1 1 calc R . .
H52B H 0.3228 -0.0121 0.1004 0.045 Uiso 1 1 calc R . .
H52C H 0.4181 -0.0577 0.0433 0.045 Uiso 1 1 calc R . .
C53 C 0.9398(2) -0.0622(2) 0.15416(13) 0.0231(6) Uani 1 1 d . . .
H53 H 0.9009 -0.0113 0.1837 0.028 Uiso 1 1 calc R . .
C54 C 1.0525(2) -0.0158(2) 0.11013(14) 0.0346(8) Uani 1 1 d . . .
H54A H 1.0999 -0.0666 0.0849 0.052 Uiso 1 1 calc R . .
H54B H 1.1094 0.0144 0.1358 0.052 Uiso 1 1 calc R . .
H54C H 1.0204 0.0346 0.0815 0.052 Uiso 1 1 calc R . .
C55 C 0.9876(3) -0.1469(3) 0.19438(16) 0.0434(9) Uani 1 1 d . . .
H55A H 0.9150 -0.1769 0.2222 0.065 Uiso 1 1 calc R . .
H55B H 1.0480 -0.1222 0.2204 0.065 Uiso 1 1 calc R . .
H55C H 1.0309 -0.1962 0.1664 0.065 Uiso 1 1 calc R . .

loop_
_atom_site_aniso_label
_atom_site_aniso_U_11
_atom_site_aniso_U_22
_atom_site_aniso_U_33
_atom_site_aniso_U_23
_atom_site_aniso_U_13
_atom_site_aniso_U_12
W1 0.01456(5) 0.01020(5) 0.01231(5) 0.00050(3) -0.00451(3) -0.00019(3)
Cl1 0.0273(3) 0.0150(3) 0.0249(3) -0.0020(3) -0.0089(3) 0.0063(3)
N1 0.0181(10) 0.0135(11) 0.0143(10) 0.0010(8) -0.0070(8) -0.0038(9)
C1 0.0224(13) 0.0142(13) 0.0167(13) -0.0038(10) -0.0087(10) -0.0010(11)
Cl2 0.0260(3) 0.0182(3) 0.0196(3) -0.0049(3) 0.0026(3) -0.0090(3)
N2 0.0207(11) 0.0165(12) 0.0392(14) 0.0029(10) -0.0136(10) 0.0002(10)
C2 0.0277(14) 0.0142(13) 0.0243(14) -0.0030(11) -0.0120(11) -0.0010(11)
C3 0.0420(17) 0.0140(14) 0.0381(18) -0.0044(13) -0.0128(14) -0.0006(13)
C4 0.052(2) 0.0253(17) 0.0369(19) -0.0182(14) -0.0059(15) 0.0046(15)
C5 0.0437(18) 0.0272(17) 0.0253(16) -0.0099(13) 0.0013(13) -0.0022(14)
C6 0.0262(14) 0.0200(14) 0.0200(14) -0.0082(11) -0.0061(11) -0.0009(11)
C7 0.0288(14) 0.0147(14) 0.0284(15) 0.0026(11) -0.0092(12) -0.0055(12)
C8 0.0386(17) 0.0228(16) 0.0356(17) 0.0071(13) -0.0157(14) -0.0074(13)
C9 0.0315(16) 0.0235(16) 0.0425(18) 0.0027(14) -0.0110(14) -0.0037(13)
C10 0.0275(14) 0.0256(15) 0.0136(13) -0.0042(11) 0.0013(11) -0.0033(12)
C11 0.0370(17) 0.0378(19) 0.0371(18) 0.0004(15) -0.0097(14) -0.0094(15)
C12 0.0437(17) 0.0297(17) 0.0211(15) -0.0026(13) -0.0051(13) -0.0077(14)
C13 0.0366(17) 0.0199(16) 0.067(2) -0.0066(15) -0.0361(17) 0.0060(14)
C14 0.0361(16) 0.0246(16) 0.098(2) -0.0117(16) -0.0427(16) -0.0004(13)
C15 0.0227(14) 0.0318(17) 0.098(2) 0.0070(17) -0.0120(16) -0.0020(13)
C16 0.0202(13) 0.0279(15) 0.0617(19) 0.0072(14) 0.0004(13) -0.0005(12)
C17 0.0646(19) 0.058(2) 0.0490(19) -0.0076(16) -0.0398(16) 0.0148(17)
C18 0.0283(18) 0.082(3) 0.057(2) 0.024(2) 0.0223(17) 0.0049(18)
C19 0.0137(11) 0.0122(13) 0.0146(12) -0.0016(10) -0.0023(9) 0.0015(10)
C20 0.0278(14) 0.0166(14) 0.0192(13) 0.0015(11) -0.0128(11) 0.0000(11)
C21 0.0517(19) 0.0234(16) 0.0277(16) 0.0091(13) -0.0210(14) -0.0106(14)
C22 0.0324(15) 0.0235(16) 0.0330(16) -0.0097(13) -0.0175(13) 0.0123(13)
C23 0.0235(13) 0.0179(14) 0.0207(14) -0.0026(11) -0.0097(11) 0.0050(11)
C24 0.077(2) 0.0240(17) 0.0398(19) 0.0077(14) -0.0384(18) -0.0103(17)
C25 0.077(2) 0.0317(19) 0.0356(18) 0.0082(15) -0.0417(18) -0.0053(18)
C26 0.0261(14) 0.0391(19) 0.0276(16) -0.0132(14) -0.0159(12) 0.0080(13)
C27 0.0245(14) 0.0415(19) 0.0233(15) -0.0022(13) -0.0053(12) -0.0116(13)
C28 0.0206(13) 0.0385(18) 0.0147(13) 0.0040(12) -0.0053(11) -0.0068(12)
N3 0.0127(10) 0.0130(11) 0.0138(10) 0.0013(8) -0.0004(8) 0.0000(8)
N4 0.0113(9) 0.0131(11) 0.0146(10) -0.0023(8) 0.0000(8) -0.0003(8)
C29 0.0079(10) 0.0129(12) 0.0196(13) -0.0002(10) -0.0037(9) 0.0000(10)
C30 0.0207(12) 0.0117(13) 0.0147(12) -0.0004(10) 0.0008(10) 0.0007(10)
C31 0.0168(12) 0.0138(13) 0.0144(12) 0.0016(10) -0.0004(10) 0.0008(10)
C32 0.0177(12) 0.0162(13) 0.0133(12) 0.0044(10) 0.0003(10) -0.0004(10)
C33 0.0152(12) 0.0274(15) 0.0156(13) 0.0038(11) -0.0030(10) -0.0015(11)
C34 0.0177(13) 0.056(2) 0.0212(15) 0.0145(14) -0.0019(11) -0.0063(14)
C35 0.0289(16) 0.074(3) 0.0214(16) 0.0244(16) -0.0050(13) -0.0097(16)
C36 0.0260(15) 0.059(2) 0.0231(15) 0.0148(15) -0.0118(12) -0.0082(15)
C37 0.0165(12) 0.0276(16) 0.0194(14) 0.0043(12) -0.0041(10) -0.0019(11)
C38 0.0137(12) 0.0309(16) 0.0169(13) 0.0061(11) -0.0039(10) -0.0034(11)
C39 0.0187(14) 0.050(2) 0.0282(16) 0.0057(14) -0.0008(12) 0.0003(13)
C40 0.0412(18) 0.041(2) 0.0421(19) -0.0053(16) -0.0189(15) -0.0054(15)
C41 0.0159(12) 0.0278(16) 0.0220(14) 0.0056(12) -0.0063(10) -0.0032(11)
C42 0.0266(15) 0.0337(18) 0.0387(18) -0.0093(14) -0.0072(13) 0.0022(13)
C43 0.0231(14) 0.0285(17) 0.0371(17) -0.0046(14) -0.0045(12) -0.0034(12)
C44 0.0156(12) 0.0190(14) 0.0132(12) -0.0051(10) -0.0008(10) -0.0011(10)
C45 0.0128(12) 0.0263(15) 0.0201(13) -0.0070(11) -0.0004(10) -0.0018(11)
C46 0.0191(13) 0.051(2) 0.0242(15) -0.0187(14) -0.0065(11) -0.0023(13)
C47 0.0209(14) 0.054(2) 0.0225(15) -0.0231(14) 0.0015(12) -0.0006(14)
C48 0.0120(12) 0.0460(19) 0.0269(15) -0.0173(14) 0.0013(11) -0.0027(12)
C49 0.0152(12) 0.0249(15) 0.0198(13) -0.0079(11) -0.0024(10) -0.0011(11)
C50 0.0111(11) 0.0349(17) 0.0183(13) -0.0086(12) -0.0022(10) -0.0008(11)
C51 0.0193(13) 0.0410(19) 0.0292(16) 0.0001(14) -0.0024(12) -0.0079(13)
C52 0.0167(13) 0.045(2) 0.0261(16) -0.0030(14) 0.0004(11) -0.0002(13)
C53 0.0127(12) 0.0327(17) 0.0257(15) -0.0143(13) -0.0038(11) 0.0006(11)
C54 0.0200(14) 0.044(2) 0.0406(18) -0.0193(16) -0.0006(13) -0.0085(13)
C55 0.0300(16) 0.057(2) 0.047(2) -0.0033(18) -0.0181(15) 0.0050(16)

loop_
_atom_type_symbol
_atom_type_description
_atom_type_scat_dispersion_real
_atom_type_scat_dispersion_imag
_atom_type_scat_source
C C 0.0033 0.0016 'International Tables Vol C Tables 4.2.6.8 and 6.1.1.4'
H H 0.0000 0.0000 'International Tables Vol C Tables 4.2.6.8 and 6.1.1.4'
N N 0.0061 0.0033 'International Tables Vol C Tables 4.2.6.8 and 6.1.1.4'
Cl Cl 0.1484 0.1585 'International Tables Vol C Tables 4.2.6.8 and 6.1.1.4'
W W -0.8490 6.8722 'International Tables Vol C Tables 4.2.6.8 and 6.1.1.4'

loop_
_geom_angle_atom_site_label_1
_geom_angle_atom_site_label_2
_geom_angle_atom_site_label_3
_geom_angle
_geom_angle_site_symmetry_1
_geom_angle_site_symmetry_3
N1 W1 C19 100.61(10) . .
N1 W1 N2 93.24(9) . .
C19 W1 N2 104.16(9) . .
N1 W1 Cl2 95.26(6) . .
C19 W1 Cl2 97.01(7) . .
N2 W1 Cl2 155.30(6) . .
N1 W1 Cl1 150.37(7) . .
C19 W1 Cl1 109.02(7) . .
N2 W1 Cl1 79.51(6) . .
Cl2 W1 Cl1 81.68(2) . .
C1 N1 W1 171.99(17) . .
N1 C1 C6 119.7(2) . .
N1 C1 C2 119.0(2) . .
C6 C1 C2 121.4(2) . .
C13 N2 C16 107.2(2) . .
C13 N2 W1 120.4(2) . .
C16 N2 W1 131.9(2) . .
C3 C2 C1 117.2(2) . .
C3 C2 C7 120.1(2) . .
C1 C2 C7 122.6(2) . .
C4 C3 C2 121.7(3) . .
C4 C3 H3 119.1 . .
C2 C3 H3 119.1 . .
C5 C4 C3 119.9(3) . .
C5 C4 H4 120.0 . .
C3 C4 H4 120.0 . .
C4 C5 C6 121.2(3) . .
C4 C5 H5 119.4 . .
C6 C5 H5 119.4 . .
C5 C6 C1 118.4(2) . .
C5 C6 C10 120.6(2) . .
C1 C6 C10 121.0(2) . .
C2 C7 C9 111.5(2) . .
C2 C7 C8 111.9(2) . .
C9 C7 C8 110.0(2) . .
C2 C7 H7 107.8 . .
C9 C7 H7 107.8 . .
C8 C7 H7 107.8 . .
C7 C8 H8A 109.5 . .
C7 C8 H8B 109.5 . .
H8A C8 H8B 109.5 . .
C7 C8 H8C 109.5 . .
H8A C8 H8C 109.5 . .
H8B C8 H8C 109.5 . .
C7 C9 H9A 109.5 . .
C7 C9 H9B 109.5 . .
H9A C9 H9B 109.5 . .
C7 C9 H9C 109.5 . .
H9A C9 H9C 109.5 . .
H9B C9 H9C 109.5 . .
C6 C10 C11 109.9(2) . .
C6 C10 C12 112.6(2) . .
C11 C10 C12 111.5(2) . .
C6 C10 H10 107.5 . .
C11 C10 H10 107.5 . .
C12 C10 H10 107.5 . .
C10 C11 H11A 109.5 . .
C10 C11 H11B 109.5 . .
H11A C11 H11B 109.5 . .
C10 C11 H11C 109.5 . .
H11A C11 H11C 109.5 . .
H11B C11 H11C 109.5 . .
C10 C12 H12A 109.5 . .
C10 C12 H12B 109.5 . .
H12A C12 H12B 109.5 . .
C10 C12 H12C 109.5 . .
H12A C12 H12C 109.5 . .
H12B C12 H12C 109.5 . .
C14 C13 N2 107.4(3) . .
C14 C13 C17 130.6(3) . .
N2 C13 C17 121.9(3) . .
C15 C14 C13 109.1(3) . .
C15 C14 H14 125.4 . .
C13 C14 H14 125.4 . .
C14 C15 C16 108.1(3) . .
C14 C15 H15 126.0 . .
C16 C15 H15 126.0 . .
C15 C16 N2 108.2(3) . .
C15 C16 C18 128.4(3) . .
N2 C16 C18 123.3(3) . .
C13 C17 H17A 109.5 . .
C13 C17 H17B 109.5 . .
H17A C17 H17B 109.5 . .
C13 C17 H17C 109.5 . .
H17A C17 H17C 109.5 . .
H17B C17 H17C 109.5 . .
C16 C18 H18A 109.5 . .
C16 C18 H18B 109.5 . .
H18A C18 H18B 109.5 . .
C16 C18 H18C 109.5 . .
H18A C18 H18C 109.5 . .
H18B C18 H18C 109.5 . .
C20 C19 W1 142.41(18) . .
C20 C19 H19 115.8(15) . .
W1 C19 H19 101.4(15) . .
C19 C20 C23 110.5(2) . .
C19 C20 C22 110.9(2) . .
C23 C20 C22 106.3(2) . .
C19 C20 C21 108.4(2) . .
C23 C20 C21 111.6(2) . .
C22 C20 C21 109.1(2) . .
C20 C21 H21A 109.5 . .
C20 C21 H21B 109.5 . .
H21A C21 H21B 109.5 . .
C20 C21 H21C 109.5 . .
H21A C21 H21C 109.5 . .
H21B C21 H21C 109.5 . .
C20 C22 H22A 109.5 . .
C20 C22 H22B 109.5 . .
H22A C22 H22B 109.5 . .
C20 C22 H22C 109.5 . .
H22A C22 H22C 109.5 . .
H22B C22 H22C 109.5 . .
C28 C23 C24 117.4(2) . .
C28 C23 C20 120.0(2) . .
C24 C23 C20 122.4(2) . .
C25 C24 C23 121.5(3) . .
C25 C24 H24 119.3 . .
C23 C24 H24 119.3 . .
C26 C25 C24 120.2(3) . .
C26 C25 H25 119.9 . .
C24 C25 H25 119.9 . .
C27 C26 C25 119.1(3) . .
C27 C26 H26 120.4 . .
C25 C26 H26 120.4 . .
C26 C27 C28 120.7(3) . .
C26 C27 H27 119.7 . .
C28 C27 H27 119.7 . .
C23 C28 C27 121.0(3) . .
C23 C28 H28 119.5 . .
C27 C28 H28 119.5 . .
C29 N3 C32 126.1(2) . .
C29 N3 C30 110.27(19) . .
C32 N3 C30 123.65(19) . .
C29 N4 C44 125.0(2) . .
C29 N4 C31 110.20(19) . .
C44 N4 C31 124.47(19) . .
N4 C29 N3 113.9(2) . .
N4 C29 H29 122.4(15) . .
N3 C29 H29 123.6(15) . .
N3 C30 C31 102.96(18) . .
N3 C30 H30A 111.2 . .
C31 C30 H30A 111.2 . .
N3 C30 H30B 111.2 . .
C31 C30 H30B 111.2 . .
H30A C30 H30B 109.1 . .
N4 C31 C30 102.32(18) . .
N4 C31 H31A 111.3 . .
C30 C31 H31A 111.3 . .
N4 C31 H31B 111.3 . .
C30 C31 H31B 111.3 . .
H31A C31 H31B 109.2 . .
C37 C32 C33 123.1(2) . .
C37 C32 N3 118.9(2) . .
C33 C32 N3 118.0(2) . .
C34 C33 C32 117.2(2) . .
C34 C33 C38 120.5(2) . .
C32 C33 C38 122.2(2) . .
C35 C34 C33 121.0(2) . .
C35 C34 H34 119.5 . .
C33 C34 H34 119.5 . .
C34 C35 C36 120.5(3) . .
C34 C35 H35 119.8 . .
C36 C35 H35 119.8 . .
C35 C36 C37 120.9(3) . .
C35 C36 H36 119.5 . .
C37 C36 H36 119.5 . .
C36 C37 C32 117.2(2) . .
C36 C37 C41 120.7(2) . .
C32 C37 C41 122.1(2) . .
C33 C38 C40 111.1(2) . .
C33 C38 C39 112.4(2) . .
C40 C38 C39 111.1(2) . .
C33 C38 H38 107.3 . .
C40 C38 H38 107.3 . .
C39 C38 H38 107.3 . .
C38 C39 H39A 109.5 . .
C38 C39 H39B 109.5 . .
H39A C39 H39B 109.5 . .
C38 C39 H39C 109.5 . .
H39A C39 H39C 109.5 . .
H39B C39 H39C 109.5 . .
C38 C40 H40A 109.5 . .
C38 C40 H40B 109.5 . .
H40A C40 H40B 109.5 . .
C38 C40 H40C 109.5 . .
H40A C40 H40C 109.5 . .
H40B C40 H40C 109.5 . .
C37 C41 C43 111.8(2) . .
C37 C41 C42 110.2(2) . .
C43 C41 C42 110.4(2) . .
C37 C41 H41 108.1 . .
C43 C41 H41 108.1 . .
C42 C41 H41 108.1 . .
C41 C42 H42A 109.5 . .
C41 C42 H42B 109.5 . .
H42A C42 H42B 109.5 . .
C41 C42 H42C 109.5 . .
H42A C42 H42C 109.5 . .
H42B C42 H42C 109.5 . .
C41 C43 H43A 109.5 . .
C41 C43 H43B 109.5 . .
H43A C43 H43B 109.5 . .
C41 C43 H43C 109.5 . .
H43A C43 H43C 109.5 . .
H43B C43 H43C 109.5 . .
C49 C44 C45 123.2(2) . .
C49 C44 N4 118.5(2) . .
C45 C44 N4 118.3(2) . .
C46 C45 C44 117.0(2) . .
C46 C45 C50 119.6(2) . .
C44 C45 C50 123.4(2) . .
C47 C46 C45 120.9(2) . .
C47 C46 H46 119.5 . .
C45 C46 H46 119.5 . .
C48 C47 C46 120.3(2) . .
C48 C47 H47 119.8 . .
C46 C47 H47 119.8 . .
C47 C48 C49 121.4(2) . .
C47 C48 H48 119.3 . .
C49 C48 H48 119.3 . .
C48 C49 C44 117.1(2) . .
C48 C49 C53 121.1(2) . .
C44 C49 C53 121.9(2) . .
C45 C50 C51 112.1(2) . .
C45 C50 C52 108.9(2) . .
C51 C50 C52 111.7(2) . .
C45 C50 H50 108.0 . .
C51 C50 H50 108.0 . .
C52 C50 H50 108.0 . .
C50 C51 H51A 109.5 . .
C50 C51 H51B 109.5 . .
H51A C51 H51B 109.5 . .
C50 C51 H51C 109.5 . .
H51A C51 H51C 109.5 . .
H51B C51 H51C 109.5 . .
C50 C52 H52A 109.5 . .
C50 C52 H52B 109.5 . .
H52A C52 H52B 109.5 . .
C50 C52 H52C 109.5 . .
H52A C52 H52C 109.5 . .
H52B C52 H52C 109.5 . .
C49 C53 C55 111.3(2) . .
C49 C53 C54 112.2(2) . .
C55 C53 C54 109.7(2) . .
C49 C53 H53 107.8 . .
C55 C53 H53 107.8 . .
C54 C53 H53 107.8 . .
C53 C54 H54A 109.5 . .
C53 C54 H54B 109.5 . .
H54A C54 H54B 109.5 . .
C53 C54 H54C 109.5 . .
H54A C54 H54C 109.5 . .
H54B C54 H54C 109.5 . .
C53 C55 H55A 109.5 . .
C53 C55 H55B 109.5 . .
H55A C55 H55B 109.5 . .
C53 C55 H55C 109.5 . .
H55A C55 H55C 109.5 . .
H55B C55 H55C 109.5 . .

loop_
_geom_bond_atom_site_label_1
_geom_bond_atom_site_label_2
_geom_bond_distance
_geom_bond_site_symmetry_2
W1 N1 1.739(2) .
W1 C19 1.886(2) .
W1 N2 2.104(2) .
W1 Cl2 2.4418(6) .
W1 Cl1 2.4458(6) .
N1 C1 1.398(3) .
C1 C6 1.410(3) .
C1 C2 1.421(3) .
N2 C13 1.392(4) .
N2 C16 1.399(4) .
C2 C3 1.394(4) .
C2 C7 1.506(4) .
C3 C4 1.385(4) .
C3 H3 0.9500 .
C4 C5 1.383(4) .
C4 H4 0.9500 .
C5 C6 1.385(4) .
C5 H5 0.9500 .
C6 C10 1.515(4) .
C7 C9 1.529(4) .
C7 C8 1.534(4) .
C7 H7 1.0000 .
C8 H8A 0.9800 .
C8 H8B 0.9800 .
C8 H8C 0.9800 .
C9 H9A 0.9800 .
C9 H9B 0.9800 .
C9 H9C 0.9800 .
C10 C11 1.527(4) .
C10 C12 1.531(4) .
C10 H10 1.0000 .
C11 H11A 0.9800 .
C11 H11B 0.9800 .
C11 H11C 0.9800 .
C12 H12A 0.9800 .
C12 H12B 0.9800 .
C12 H12C 0.9800 .
C13 C14 1.382(4) .
C13 C17 1.486(5) .
C14 C15 1.367(5) .
C14 H14 0.9500 .
C15 C16 1.374(4) .
C15 H15 0.9500 .
C16 C18 1.482(5) .
C17 H17A 0.9800 .
C17 H17B 0.9800 .
C17 H17C 0.9800 .
C18 H18A 0.9800 .
C18 H18B 0.9800 .
C18 H18C 0.9800 .
C19 C20 1.516(3) .
C19 H19 0.952(10) .
C20 C23 1.534(3) .
C20 C22 1.540(4) .
C20 C21 1.544(4) .
C21 H21A 0.9800 .
C21 H21B 0.9800 .
C21 H21C 0.9800 .
C22 H22A 0.9800 .
C22 H22B 0.9800 .
C22 H22C 0.9800 .
C23 C28 1.377(4) .
C23 C24 1.385(4) .
C24 C25 1.382(4) .
C24 H24 0.9500 .
C25 C26 1.369(4) .
C25 H25 0.9500 .
C26 C27 1.367(4) .
C26 H26 0.9500 .
C27 C28 1.389(3) .
C27 H27 0.9500 .
C28 H28 0.9500 .
N3 C29 1.311(3) .
N3 C32 1.439(3) .
N3 C30 1.481(3) .
N4 C29 1.309(3) .
N4 C44 1.444(3) .
N4 C31 1.491(3) .
C29 H29 0.949(10) .
C30 C31 1.542(3) .
C30 H30A 0.9900 .
C30 H30B 0.9900 .
C31 H31A 0.9900 .
C31 H31B 0.9900 .
C32 C37 1.398(3) .
C32 C33 1.399(3) .
C33 C34 1.389(3) .
C33 C38 1.510(3) .
C34 C35 1.378(4) .
C34 H34 0.9500 .
C35 C36 1.386(4) .
C35 H35 0.9500 .
C36 C37 1.389(4) .
C36 H36 0.9500 .
C37 C41 1.517(3) .
C38 C40 1.524(4) .
C38 C39 1.534(4) .
C38 H38 1.0000 .
C39 H39A 0.9800 .
C39 H39B 0.9800 .
C39 H39C 0.9800 .
C40 H40A 0.9800 .
C40 H40B 0.9800 .
C40 H40C 0.9800 .
C41 C43 1.531(4) .
C41 C42 1.540(4) .
C41 H41 1.0000 .
C42 H42A 0.9800 .
C42 H42B 0.9800 .
C42 H42C 0.9800 .
C43 H43A 0.9800 .
C43 H43B 0.9800 .
C43 H43C 0.9800 .
C44 C49 1.398(3) .
C44 C45 1.400(3) .
C45 C46 1.396(3) .
C45 C50 1.515(3) .
C46 C47 1.384(3) .
C46 H46 0.9500 .
C47 C48 1.379(4) .
C47 H47 0.9500 .
C48 C49 1.388(3) .
C48 H48 0.9500 .
C49 C53 1.512(3) .
C50 C51 1.524(4) .
C50 C52 1.525(4) .
C50 H50 1.0000 .
C51 H51A 0.9800 .
C51 H51B 0.9800 .
C51 H51C 0.9800 .
C52 H52A 0.9800 .
C52 H52B 0.9800 .
C52 H52C 0.9800 .
C53 C55 1.519(4) .
C53 C54 1.528(4) .
C53 H53 1.0000 .
C54 H54A 0.9800 .
C54 H54B 0.9800 .
C54 H54C 0.9800 .
C55 H55A 0.9800 .
C55 H55B 0.9800 .
C55 H55C 0.9800 .

loop_
_geom_torsion_atom_site_label_1
_geom_torsion_atom_site_label_2
_geom_torsion_atom_site_label_3
_geom_torsion_atom_site_label_4
_geom_torsion
_geom_torsion_site_symmetry_1
_geom_torsion_site_symmetry_2
_geom_torsion_site_symmetry_3
_geom_torsion_site_symmetry_4
C19 W1 N1 C1 -145.2(13) . . . .
N2 W1 N1 C1 -40.1(13) . . . .
Cl2 W1 N1 C1 116.7(13) . . . .
Cl1 W1 N1 C1 34.2(13) . . . .
W1 N1 C1 C6 -89.7(13) . . . .
W1 N1 C1 C2 89.6(13) . . . .
N1 W1 N2 C13 61.9(2) . . . .
C19 W1 N2 C13 163.7(2) . . . .
Cl2 W1 N2 C13 -48.1(3) . . . .
Cl1 W1 N2 C13 -89.1(2) . . . .
N1 W1 N2 C16 -127.8(2) . . . .
C19 W1 N2 C16 -26.0(3) . . . .
Cl2 W1 N2 C16 122.1(2) . . . .
Cl1 W1 N2 C16 81.1(2) . . . .
N1 C1 C2 C3 178.0(2) . . . .
C6 C1 C2 C3 -2.7(4) . . . .
N1 C1 C2 C7 -4.2(4) . . . .
C6 C1 C2 C7 175.2(2) . . . .
C1 C2 C3 C4 1.1(4) . . . .
C7 C2 C3 C4 -176.8(3) . . . .
C2 C3 C4 C5 1.2(5) . . . .
C3 C4 C5 C6 -2.1(5) . . . .
C4 C5 C6 C1 0.6(4) . . . .
C4 C5 C6 C10 -178.2(3) . . . .
N1 C1 C6 C5 -178.8(2) . . . .
C2 C1 C6 C5 1.8(4) . . . .
N1 C1 C6 C10 -0.1(4) . . . .
C2 C1 C6 C10 -179.4(2) . . . .
C3 C2 C7 C9 73.2(3) . . . .
C1 C2 C7 C9 -104.6(3) . . . .
C3 C2 C7 C8 -50.5(3) . . . .
C1 C2 C7 C8 131.8(3) . . . .
C5 C6 C10 C11 77.8(3) . . . .
C1 C6 C10 C11 -100.9(3) . . . .
C5 C6 C10 C12 -47.2(3) . . . .
C1 C6 C10 C12 134.1(3) . . . .
C16 N2 C13 C14 1.4(3) . . . .
W1 N2 C13 C14 173.77(19) . . . .
C16 N2 C13 C17 -175.2(3) . . . .
W1 N2 C13 C17 -2.8(4) . . . .
N2 C13 C14 C15 -0.2(4) . . . .
C17 C13 C14 C15 176.0(3) . . . .
C13 C14 C15 C16 -1.1(4) . . . .
C14 C15 C16 N2 2.0(4) . . . .
C14 C15 C16 C18 -175.0(3) . . . .
C13 N2 C16 C15 -2.1(3) . . . .
W1 N2 C16 C15 -173.3(2) . . . .
C13 N2 C16 C18 175.1(3) . . . .
W1 N2 C16 C18 3.9(5) . . . .
N1 W1 C19 C20 -9.5(3) . . . .
N2 W1 C19 C20 -105.6(3) . . . .
Cl2 W1 C19 C20 87.3(3) . . . .
Cl1 W1 C19 C20 170.8(3) . . . .
W1 C19 C20 C23 -132.2(3) . . . .
W1 C19 C20 C22 -14.6(4) . . . .
W1 C19 C20 C21 105.2(3) . . . .
C19 C20 C23 C28 42.5(3) . . . .
C22 C20 C23 C28 -77.8(3) . . . .
C21 C20 C23 C28 163.2(2) . . . .
C19 C20 C23 C24 -141.0(3) . . . .
C22 C20 C23 C24 98.6(3) . . . .
C21 C20 C23 C24 -20.3(4) . . . .
C28 C23 C24 C25 1.7(5) . . . .
C20 C23 C24 C25 -174.8(3) . . . .
C23 C24 C25 C26 -0.7(5) . . . .
C24 C25 C26 C27 -1.1(5) . . . .
C25 C26 C27 C28 2.0(4) . . . .
C24 C23 C28 C27 -0.8(4) . . . .
C20 C23 C28 C27 175.8(2) . . . .
C26 C27 C28 C23 -1.0(4) . . . .
C44 N4 C29 N3 -176.42(19) . . . .
C31 N4 C29 N3 -2.9(3) . . . .
C32 N3 C29 N4 180.0(2) . . . .
C30 N3 C29 N4 -0.9(3) . . . .
C29 N3 C30 C31 4.1(2) . . . .
C32 N3 C30 C31 -176.8(2) . . . .
C29 N4 C31 C30 5.2(2) . . . .
C44 N4 C31 C30 178.72(19) . . . .
N3 C30 C31 N4 -5.3(2) . . . .
C29 N3 C32 C37 88.6(3) . . . .
C30 N3 C32 C37 -90.4(3) . . . .
C29 N3 C32 C33 -92.8(3) . . . .
C30 N3 C32 C33 88.2(3) . . . .
C37 C32 C33 C34 -1.9(4) . . . .
N3 C32 C33 C34 179.5(2) . . . .
C37 C32 C33 C38 179.6(3) . . . .
N3 C32 C33 C38 1.1(4) . . . .
C32 C33 C34 C35 2.1(5) . . . .
C38 C33 C34 C35 -179.4(3) . . . .
C33 C34 C35 C36 -1.1(5) . . . .
C34 C35 C36 C37 -0.1(5) . . . .
C35 C36 C37 C32 0.3(5) . . . .
C35 C36 C37 C41 -179.9(3) . . . .
C33 C32 C37 C36 0.8(4) . . . .
N3 C32 C37 C36 179.3(3) . . . .
C33 C32 C37 C41 -179.0(2) . . . .
N3 C32 C37 C41 -0.5(4) . . . .
C34 C33 C38 C40 -77.2(3) . . . .
C32 C33 C38 C40 101.2(3) . . . .
C34 C33 C38 C39 48.0(4) . . . .
C32 C33 C38 C39 -133.6(3) . . . .
C36 C37 C41 C43 -49.6(4) . . . .
C32 C37 C41 C43 130.2(3) . . . .
C36 C37 C41 C42 73.7(3) . . . .
C32 C37 C41 C42 -106.5(3) . . . .
C29 N4 C44 C49 -94.5(3) . . . .
C31 N4 C44 C49 92.9(3) . . . .
C29 N4 C44 C45 85.0(3) . . . .
C31 N4 C44 C45 -87.5(3) . . . .
C49 C44 C45 C46 3.2(4) . . . .
N4 C44 C45 C46 -176.3(2) . . . .
C49 C44 C45 C50 -174.7(3) . . . .
N4 C44 C45 C50 5.8(4) . . . .
C44 C45 C46 C47 -2.1(4) . . . .
C50 C45 C46 C47 175.9(3) . . . .
C45 C46 C47 C48 0.2(5) . . . .
C46 C47 C48 C49 0.7(5) . . . .
C47 C48 C49 C44 0.3(4) . . . .
C47 C48 C49 C53 179.5(3) . . . .
C45 C44 C49 C48 -2.4(4) . . . .
N4 C44 C49 C48 177.1(2) . . . .
C45 C44 C49 C53 178.5(3) . . . .
N4 C44 C49 C53 -2.0(4) . . . .
C46 C45 C50 C51 63.0(3) . . . .
C44 C45 C50 C51 -119.2(3) . . . .
C46 C45 C50 C52 -61.2(3) . . . .
C44 C45 C50 C52 116.6(3) . . . .
C48 C49 C53 C55 -85.5(3) . . . .
C44 C49 C53 C55 93.6(3) . . . .
C48 C49 C53 C54 38.0(4) . . . .
C44 C49 C53 C54 -142.9(3) . . . .

loop_
_platon_squeeze_void_nr
_platon_squeeze_void_average_x
_platon_squeeze_void_average_y
_platon_squeeze_void_average_z
_platon_squeeze_void_volume
_platon_squeeze_void_count_electrons
_platon_squeeze_void_content
1 0.500 0.500 0.775 641 170 ' '
